data_4089533
loop_
_publ_author_name
'Hlina, Johann'
'Baumgartner, Judith'
'Marschner, Christoph'
'Albers, Lena'
'M\"uller, Thomas'

_publ_section_title
;
 Cyclic Disilylated and Digermylated Germylenes.
;
_journal_issue 11
_journal_name_full Organometallics
_journal_page_first 3404
_journal_page_last 3410
_journal_paper_doi 10.1021/om400365v
_journal_volume 32
_journal_year 2013
_chemical_formula_sum 'C32 H96 Ge6 Si12'
_chemical_formula_weight 1253.71
_space_group_IT_number 15
_space_group_name_Hall '-C 2yc'
_space_group_name_H-M_alt 'C 1 2/c 1'
_symmetry_cell_setting monoclinic
_symmetry_space_group_name_H-M 'C 1 2/c 1'
_atom_sites_solution_hydrogens geom
_atom_sites_solution_primary direct
_atom_sites_solution_secondary difmap
_audit_creation_method SHELXL-97
_cell_angle_alpha 90.00
_cell_angle_beta 111.94(3)
_cell_angle_gamma 90.00
_cell_formula_units_Z 4
_cell_length_a 27.672(6)
_cell_length_b 12.496(3)
_cell_length_c 20.276(4)
_cell_measurement_reflns_used 6127
_cell_measurement_temperature 100(2)
_cell_measurement_theta_max 52.380
_cell_measurement_theta_min 5.097
_cell_volume 6503(3)
_computing_cell_refinement 'Bruker XSCANS'
_computing_data_collection 'Bruker XSCANS'
_computing_data_reduction 'Bruker SHELXTL'
_computing_molecular_graphics 'Bruker SHELXTL'
_computing_publication_material 'Bruker SHELXTL'
_computing_structure_refinement 'SHELXL-97 (Sheldrick, 1997)'
_computing_structure_solution 'SHELXS-97 (Sheldrick, 1990)'
_diffrn_ambient_temperature 100(2)
_diffrn_measured_fraction_theta_full 0.971
_diffrn_measured_fraction_theta_max 0.971
_diffrn_measurement_device_type 'SMART APEX'
_diffrn_measurement_method '\w scans'
_diffrn_radiation_monochromator graphite
_diffrn_radiation_source 'fine-focus sealed tube'
_diffrn_radiation_type MoK\a
_diffrn_radiation_wavelength 0.71073
_diffrn_reflns_av_R_equivalents 0.1198
_diffrn_reflns_av_sigmaI/netI 0.1212
_diffrn_reflns_limit_h_max 34
_diffrn_reflns_limit_h_min -34
_diffrn_reflns_limit_k_max 15
_diffrn_reflns_limit_k_min -15
_diffrn_reflns_limit_l_max 25
_diffrn_reflns_limit_l_min -25
_diffrn_reflns_number 24786
_diffrn_reflns_theta_full 26.76
_diffrn_reflns_theta_max 26.76
_diffrn_reflns_theta_min 1.81
_exptl_absorpt_coefficient_mu 2.979
_exptl_absorpt_correction_T_max 0.5602
_exptl_absorpt_correction_T_min 0.3973
_exptl_absorpt_correction_type multi-scan
_exptl_absorpt_process_details SADABS
_exptl_crystal_colour colorless
_exptl_crystal_density_diffrn 1.280
_exptl_crystal_density_method 'not measured'
_exptl_crystal_description plates
_exptl_crystal_F_000 2592
_exptl_crystal_size_max 0.38
_exptl_crystal_size_mid 0.28
_exptl_crystal_size_min 0.22
_refine_diff_density_max 0.912
_refine_diff_density_min -0.798
_refine_diff_density_rms 0.140
_refine_ls_extinction_method none
_refine_ls_goodness_of_fit_ref 0.903
_refine_ls_hydrogen_treatment constr
_refine_ls_matrix_type full
_refine_ls_number_parameters 242
_refine_ls_number_reflns 6733
_refine_ls_number_restraints 0
_refine_ls_restrained_S_all 0.903
_refine_ls_R_factor_all 0.0755
_refine_ls_R_factor_gt 0.0527
_refine_ls_shift/su_max 0.008
_refine_ls_shift/su_mean 0.000
_refine_ls_structure_factor_coef Fsqd
_refine_ls_weighting_details 'calc w=1/[\s^2^(Fo^2^)+(0.0000P)^2^+0.0000P] where P=(Fo^2^+2Fc^2^)/3'
_refine_ls_weighting_scheme calc
_refine_ls_wR_factor_gt 0.1007
_refine_ls_wR_factor_ref 0.1087
_reflns_number_gt 4786
_reflns_number_total 6733
_reflns_threshold_expression >2sigma(I)
_cod_data_source_file om400365v_si_002.cif
_cod_data_source_block 5a_867
_cod_depositor_comments
;
The following automatic conversions were performed:

data item '_symmetry_cell_setting' value 'Monoclinic' was changed to
'monoclinic' in accordance with the
/home/saulius/struct/COD-crude-data/automatic-downloads/DataCite-retrospective/ACS/depositions/lib/dictionaries/cif_core.dic
dictionary named 'cif_core.dic' version 2.4.2 last updated on
2011-04-26.

Automatic conversion script
Id: cif_fix_values 6909 2019-04-08 15:41:33Z antanas 
;
_cod_original_cell_volume 6503(2)
_cod_original_sg_symbol_H-M C2/c
_cod_database_code 4089533

loop_
_symmetry_equiv_pos_as_xyz
'x, y, z'
'-x, y, -z+1/2'
'x+1/2, y+1/2, z'
'-x+1/2, y+1/2, -z+1/2'
'-x, -y, -z'
'x, -y, z-1/2'
'-x+1/2, -y+1/2, -z'
'x+1/2, -y+1/2, z-1/2'

loop_
_atom_site_label
_atom_site_type_symbol
_atom_site_fract_x
_atom_site_fract_y
_atom_site_fract_z
_atom_site_U_iso_or_equiv
_atom_site_adp_type
_atom_site_occupancy
_atom_site_symmetry_multiplicity
_atom_site_calc_flag
_atom_site_refinement_flags
Ge1 Ge 0.047204(18) 0.55714(4) 0.26338(3) 0.02279(14) Uani 1 1 d .
Ge2 Ge 0.049778(18) 0.75348(4) 0.28329(3) 0.02203(13) Uani 1 1 d .
Ge3 Ge 0.115849(19) 0.81883(4) 0.23445(3) 0.02562(15) Uani 1 1 d .
Si1 Si 0.07600(5) 0.83711(10) 0.39822(7) 0.0284(3) Uani 1 1 d .
Si2 Si 0.10936(6) 1.00175(11) 0.19508(8) 0.0357(4) Uani 1 1 d .
Si3 Si 0.20434(5) 0.80018(11) 0.31920(8) 0.0332(4) Uani 1 1 d .
Si4 Si 0.11439(5) 0.68787(11) 0.14585(8) 0.0299(3) Uani 1 1 d .
Si5 Si 0.05847(5) 0.54964(10) 0.15161(7) 0.0270(3) Uani 1 1 d .
Si6 Si 0.09879(5) 0.42525(11) 0.34582(8) 0.0310(3) Uani 1 1 d .
C1 C 0.13100(19) 0.7668(4) 0.4685(3) 0.0378(13) Uani 1 1 d .
H1A H 0.1570 0.7451 0.4489 0.057 Uiso 1 1 calc R
H1B H 0.1177 0.7034 0.4845 0.057 Uiso 1 1 calc R
H1C H 0.1472 0.8152 0.5088 0.057 Uiso 1 1 calc R
C2 C 0.02147(19) 0.8478(4) 0.4315(3) 0.0383(13) Uani 1 1 d .
H2A H 0.0247 0.9151 0.4577 0.057 Uiso 1 1 calc R
H2B H 0.0232 0.7874 0.4632 0.057 Uiso 1 1 calc R
H2C H -0.0120 0.8465 0.3911 0.057 Uiso 1 1 calc R
C3 C 0.09661(19) 0.9767(4) 0.3880(3) 0.0369(13) Uani 1 1 d .
H3A H 0.0674 1.0151 0.3529 0.055 Uiso 1 1 calc R
H3B H 0.1259 0.9744 0.3719 0.055 Uiso 1 1 calc R
H3C H 0.1074 1.0138 0.4338 0.055 Uiso 1 1 calc R
C4 C 0.1134(3) 1.0109(5) 0.1050(3) 0.0620(19) Uani 1 1 d .
H4A H 0.0846 0.9703 0.0706 0.093 Uiso 1 1 calc R
H4B H 0.1466 0.9811 0.1070 0.093 Uiso 1 1 calc R
H4C H 0.1109 1.0860 0.0902 0.093 Uiso 1 1 calc R
C5 C 0.1640(2) 1.0848(4) 0.2556(3) 0.0564(17) Uani 1 1 d .
H5A H 0.1634 1.1554 0.2342 0.085 Uiso 1 1 calc R
H5B H 0.1972 1.0495 0.2629 0.085 Uiso 1 1 calc R
H5C H 0.1601 1.0931 0.3014 0.085 Uiso 1 1 calc R
C6 C 0.0478(2) 1.0675(4) 0.1911(3) 0.0542(17) Uani 1 1 d .
H6A H 0.0410 1.0493 0.2338 0.081 Uiso 1 1 calc R
H6B H 0.0188 1.0425 0.1489 0.081 Uiso 1 1 calc R
H6C H 0.0513 1.1453 0.1885 0.081 Uiso 1 1 calc R
C7 C 0.22627(19) 0.8897(4) 0.3988(3) 0.0461(15) Uani 1 1 d .
H7A H 0.2063 0.8736 0.4286 0.069 Uiso 1 1 calc R
H7B H 0.2206 0.9645 0.3833 0.069 Uiso 1 1 calc R
H7C H 0.2634 0.8779 0.4262 0.069 Uiso 1 1 calc R
C8 C 0.2484(2) 0.8334(4) 0.2708(3) 0.0483(16) Uani 1 1 d .
H8A H 0.2845 0.8372 0.3048 0.072 Uiso 1 1 calc R
H8B H 0.2383 0.9025 0.2468 0.072 Uiso 1 1 calc R
H8C H 0.2455 0.7777 0.2355 0.072 Uiso 1 1 calc R
C9 C 0.2175(2) 0.6598(4) 0.3539(3) 0.0501(16) Uani 1 1 d .
H9A H 0.2277 0.6160 0.3212 0.075 Uiso 1 1 calc R
H9B H 0.1860 0.6299 0.3579 0.075 Uiso 1 1 calc R
H9C H 0.2458 0.6601 0.4009 0.075 Uiso 1 1 calc R
C10 C 0.0937(2) 0.7369(4) 0.0521(3) 0.0416(14) Uani 1 1 d .
H10A H 0.1204 0.7850 0.0479 0.062 Uiso 1 1 calc R
H10B H 0.0606 0.7756 0.0392 0.062 Uiso 1 1 calc R
H10C H 0.0892 0.6758 0.0200 0.062 Uiso 1 1 calc R
C11 C 0.17937(19) 0.6226(4) 0.1599(3) 0.0462(15) Uani 1 1 d .
H11A H 0.1742 0.5646 0.1254 0.069 Uiso 1 1 calc R
H11B H 0.1944 0.5934 0.2082 0.069 Uiso 1 1 calc R
H11C H 0.2031 0.6759 0.1534 0.069 Uiso 1 1 calc R
C12 C -0.00726(18) 0.5661(4) 0.0778(2) 0.0342(12) Uani 1 1 d .
H12A H -0.0026 0.5903 0.0346 0.051 Uiso 1 1 calc R
H12B H -0.0277 0.6191 0.0918 0.051 Uiso 1 1 calc R
H12C H -0.0256 0.4973 0.0686 0.051 Uiso 1 1 calc R
C13 C 0.0848(2) 0.4200(4) 0.1307(3) 0.0372(13) Uani 1 1 d .
H13A H 0.0638 0.3601 0.1364 0.056 Uiso 1 1 calc R
H13B H 0.1211 0.4108 0.1633 0.056 Uiso 1 1 calc R
H13C H 0.0833 0.4218 0.0817 0.056 Uiso 1 1 calc R
C14 C 0.13565(18) 0.4757(4) 0.4375(3) 0.0372(13) Uani 1 1 d .
H14A H 0.1537 0.4160 0.4681 0.056 Uiso 1 1 calc R
H14B H 0.1114 0.5086 0.4564 0.056 Uiso 1 1 calc R
H14C H 0.1612 0.5291 0.4361 0.056 Uiso 1 1 calc R
C15 C 0.0549(2) 0.3130(4) 0.3497(3) 0.0456(15) Uani 1 1 d .
H15A H 0.0388 0.2805 0.3025 0.068 Uiso 1 1 calc R
H15B H 0.0276 0.3409 0.3649 0.068 Uiso 1 1 calc R
H15C H 0.0753 0.2588 0.3837 0.068 Uiso 1 1 calc R
C16 C 0.1479(2) 0.3665(4) 0.3125(3) 0.0454(15) Uani 1 1 d .
H16A H 0.1693 0.4239 0.3049 0.068 Uiso 1 1 calc R
H16B H 0.1297 0.3290 0.2676 0.068 Uiso 1 1 calc R
H16C H 0.1702 0.3159 0.3477 0.068 Uiso 1 1 calc R

loop_
_atom_site_aniso_label
_atom_site_aniso_U_11
_atom_site_aniso_U_22
_atom_site_aniso_U_33
_atom_site_aniso_U_23
_atom_site_aniso_U_13
_atom_site_aniso_U_12
Ge1 0.0226(3) 0.0178(3) 0.0285(3) 0.0014(2) 0.0102(2) 0.0023(2)
Ge2 0.0194(3) 0.0192(3) 0.0285(3) -0.0014(2) 0.0102(2) -0.0007(2)
Ge3 0.0223(3) 0.0211(3) 0.0370(3) 0.0004(2) 0.0151(2) 0.0000(2)
Si1 0.0236(7) 0.0286(8) 0.0348(8) -0.0079(6) 0.0131(6) -0.0047(6)
Si2 0.0323(9) 0.0246(8) 0.0577(10) 0.0072(7) 0.0255(8) 0.0021(6)
Si3 0.0220(8) 0.0294(8) 0.0500(9) -0.0014(7) 0.0155(7) 0.0004(6)
Si4 0.0251(8) 0.0294(8) 0.0402(9) -0.0015(6) 0.0179(7) 0.0018(6)
Si5 0.0263(8) 0.0238(7) 0.0321(8) -0.0028(6) 0.0123(6) 0.0009(6)
Si6 0.0319(8) 0.0212(7) 0.0397(8) 0.0058(6) 0.0131(7) 0.0065(6)
C1 0.033(3) 0.043(3) 0.038(3) -0.007(3) 0.015(3) -0.003(3)
C2 0.028(3) 0.041(3) 0.047(3) -0.010(3) 0.016(3) -0.002(2)
C3 0.031(3) 0.030(3) 0.054(3) -0.008(3) 0.020(3) -0.006(2)
C4 0.090(5) 0.043(4) 0.074(5) 0.018(3) 0.054(4) 0.002(4)
C5 0.050(4) 0.033(3) 0.098(5) 0.000(3) 0.042(4) -0.006(3)
C6 0.042(4) 0.033(3) 0.093(5) 0.006(3) 0.032(4) 0.008(3)
C7 0.025(3) 0.050(4) 0.062(4) -0.004(3) 0.015(3) -0.004(3)
C8 0.035(3) 0.042(4) 0.078(5) -0.008(3) 0.033(3) 0.000(3)
C9 0.047(4) 0.040(4) 0.061(4) 0.008(3) 0.017(3) 0.010(3)
C10 0.043(3) 0.042(3) 0.050(3) -0.003(3) 0.030(3) -0.001(3)
C11 0.029(3) 0.046(4) 0.070(4) -0.013(3) 0.027(3) 0.002(3)
C12 0.034(3) 0.033(3) 0.040(3) -0.006(2) 0.020(3) -0.002(2)
C13 0.037(3) 0.031(3) 0.047(3) -0.005(2) 0.020(3) 0.004(2)
C14 0.032(3) 0.035(3) 0.046(3) 0.009(3) 0.015(3) 0.007(2)
C15 0.048(4) 0.030(3) 0.051(4) 0.006(3) 0.010(3) -0.004(3)
C16 0.043(3) 0.041(3) 0.053(4) 0.007(3) 0.020(3) 0.023(3)

loop_
_atom_type_symbol
_atom_type_description
_atom_type_scat_dispersion_real
_atom_type_scat_dispersion_imag
_atom_type_scat_source
C C 0.0033 0.0016 'International Tables Vol C Tables 4.2.6.8 and 6.1.1.4'
H H 0.0000 0.0000 'International Tables Vol C Tables 4.2.6.8 and 6.1.1.4'
Si Si 0.0817 0.0704 'International Tables Vol C Tables 4.2.6.8 and 6.1.1.4'
Ge Ge 0.1547 1.8001 'International Tables Vol C Tables 4.2.6.8 and 6.1.1.4'

loop_
_geom_angle_atom_site_label_1
_geom_angle_atom_site_label_2
_geom_angle_atom_site_label_3
_geom_angle
_geom_angle_site_symmetry_1
_geom_angle_site_symmetry_3
Si6 Ge1 Si5 112.16(5) . .
Si6 Ge1 Ge1 117.34(4) . 2
Si5 Ge1 Ge1 107.06(5) . 2
Si6 Ge1 Ge2 126.26(4) . .
Si5 Ge1 Ge2 100.72(4) . .
Ge1 Ge1 Ge2 89.966(16) 2 .
Si1 Ge2 Ge1 124.53(4) . .
Si1 Ge2 Ge3 103.86(4) . .
Ge1 Ge2 Ge3 103.73(2) . .
Si1 Ge2 Ge2 112.60(5) . 2
Ge1 Ge2 Ge2 87.403(16) . 2
Ge3 Ge2 Ge2 125.83(3) . 2
Si2 Ge3 Si4 114.70(5) . .
Si2 Ge3 Si3 104.91(5) . .
Si4 Ge3 Si3 101.18(5) . .
Si2 Ge3 Ge2 117.61(4) . .
Si4 Ge3 Ge2 105.04(4) . .
Si3 Ge3 Ge2 112.34(4) . .
C1 Si1 C3 109.1(2) . .
C1 Si1 C2 107.1(2) . .
C3 Si1 C2 107.0(2) . .
C1 Si1 Ge2 113.52(16) . .
C3 Si1 Ge2 106.98(17) . .
C2 Si1 Ge2 112.83(17) . .
C5 Si2 C6 106.6(3) . .
C5 Si2 C4 106.2(3) . .
C6 Si2 C4 108.5(3) . .
C5 Si2 Ge3 111.63(19) . .
C6 Si2 Ge3 112.74(18) . .
C4 Si2 Ge3 110.93(19) . .
C7 Si3 C9 106.3(3) . .
C7 Si3 C8 104.8(2) . .
C9 Si3 C8 109.3(2) . .
C7 Si3 Ge3 118.12(17) . .
C9 Si3 Ge3 111.10(19) . .
C8 Si3 Ge3 106.9(2) . .
C10 Si4 C11 101.9(2) . .
C10 Si4 Si5 109.51(18) . .
C11 Si4 Si5 106.32(18) . .
C10 Si4 Ge3 116.53(17) . .
C11 Si4 Ge3 115.33(18) . .
Si5 Si4 Ge3 106.79(6) . .
C12 Si5 C13 104.7(2) . .
C12 Si5 Si4 109.76(16) . .
C13 Si5 Si4 107.61(17) . .
C12 Si5 Ge1 108.54(15) . .
C13 Si5 Ge1 116.24(17) . .
Si4 Si5 Ge1 109.76(7) . .
C14 Si6 C15 109.4(2) . .
C14 Si6 C16 106.9(2) . .
C15 Si6 C16 106.8(3) . .
C14 Si6 Ge1 115.05(17) . .
C15 Si6 Ge1 108.45(18) . .
C16 Si6 Ge1 109.86(18) . .

loop_
_geom_bond_atom_site_label_1
_geom_bond_atom_site_label_2
_geom_bond_distance
_geom_bond_site_symmetry_2
Ge1 Si6 2.4010(15) .
Ge1 Si5 2.4019(15) .
Ge1 Ge1 2.4618(11) 2
Ge1 Ge2 2.4831(8) .
Ge2 Si1 2.4052(15) .
Ge2 Ge3 2.5187(8) .
Ge2 Ge2 2.5754(13) 2
Ge3 Si2 2.4056(15) .
Ge3 Si4 2.4192(15) .
Ge3 Si3 2.4206(18) .
Si1 C1 1.870(5) .
Si1 C3 1.871(5) .
Si1 C2 1.874(5) .
Si2 C5 1.866(6) .
Si2 C6 1.866(5) .
Si2 C4 1.875(5) .
Si3 C7 1.868(5) .
Si3 C9 1.875(5) .
Si3 C8 1.876(5) .
Si4 C10 1.873(5) .
Si4 C11 1.897(5) .
Si4 Si5 2.3508(19) .
Si5 C12 1.886(5) .
Si5 C13 1.889(5) .
Si6 C14 1.864(5) .
Si6 C15 1.877(5) .
Si6 C16 1.878(5) .

loop_
_geom_torsion_atom_site_label_1
_geom_torsion_atom_site_label_2
_geom_torsion_atom_site_label_3
_geom_torsion_atom_site_label_4
_geom_torsion
_geom_torsion_site_symmetry_1
_geom_torsion_site_symmetry_4
Si6 Ge1 Ge2 Si1 -25.97(7) . .
Si5 Ge1 Ge2 Si1 -153.91(6) . .
Ge1 Ge1 Ge2 Si1 98.72(6) 2 .
Si6 Ge1 Ge2 Ge3 91.90(5) . .
Si5 Ge1 Ge2 Ge3 -36.05(4) . .
Ge1 Ge1 Ge2 Ge3 -143.41(3) 2 .
Si6 Ge1 Ge2 Ge2 -141.80(5) . 2
Si5 Ge1 Ge2 Ge2 90.25(5) . 2
Ge1 Ge1 Ge2 Ge2 -17.11(3) 2 2
Si1 Ge2 Ge3 Si2 -73.51(6) . .
Ge1 Ge2 Ge3 Si2 155.10(5) . .
Ge2 Ge2 Ge3 Si2 58.27(5) 2 .
Si1 Ge2 Ge3 Si4 157.53(5) . .
Ge1 Ge2 Ge3 Si4 26.14(4) . .
Ge2 Ge2 Ge3 Si4 -70.69(5) 2 .
Si1 Ge2 Ge3 Si3 48.42(6) . .
Ge1 Ge2 Ge3 Si3 -82.97(5) . .
Ge2 Ge2 Ge3 Si3 -179.80(4) 2 .
Ge1 Ge2 Si1 C1 37.34(19) . .
Ge3 Ge2 Si1 C1 -80.46(18) . .
Ge2 Ge2 Si1 C1 140.45(18) 2 .
Ge1 Ge2 Si1 C3 157.74(16) . .
Ge3 Ge2 Si1 C3 39.94(17) . .
Ge2 Ge2 Si1 C3 -99.15(16) 2 .
Ge1 Ge2 Si1 C2 -84.79(19) . .
Ge3 Ge2 Si1 C2 157.40(18) . .
Ge2 Ge2 Si1 C2 18.32(19) 2 .
Si4 Ge3 Si2 C5 -125.9(2) . .
Si3 Ge3 Si2 C5 -15.8(2) . .
Ge2 Ge3 Si2 C5 109.9(2) . .
Si4 Ge3 Si2 C6 114.1(2) . .
Si3 Ge3 Si2 C6 -135.8(2) . .
Ge2 Ge3 Si2 C6 -10.1(2) . .
Si4 Ge3 Si2 C4 -7.7(2) . .
Si3 Ge3 Si2 C4 102.4(2) . .
Ge2 Ge3 Si2 C4 -132.0(2) . .
Si2 Ge3 Si3 C7 58.6(2) . .
Si4 Ge3 Si3 C7 178.2(2) . .
Ge2 Ge3 Si3 C7 -70.3(2) . .
Si2 Ge3 Si3 C9 -178.2(2) . .
Si4 Ge3 Si3 C9 -58.6(2) . .
Ge2 Ge3 Si3 C9 52.9(2) . .
Si2 Ge3 Si3 C8 -59.02(18) . .
Si4 Ge3 Si3 C8 60.55(18) . .
Ge2 Ge3 Si3 C8 172.08(17) . .
Si2 Ge3 Si4 C10 -13.2(2) . .
Si3 Ge3 Si4 C10 -125.54(19) . .
Ge2 Ge3 Si4 C10 117.45(19) . .
Si2 Ge3 Si4 C11 106.2(2) . .
Si3 Ge3 Si4 C11 -6.1(2) . .
Ge2 Ge3 Si4 C11 -123.1(2) . .
Si2 Ge3 Si4 Si5 -135.94(7) . .
Si3 Ge3 Si4 Si5 111.75(7) . .
Ge2 Ge3 Si4 Si5 -5.27(7) . .
C10 Si4 Si5 C12 -26.7(2) . .
C11 Si4 Si5 C12 -136.0(2) . .
Ge3 Si4 Si5 C12 100.35(16) . .
C10 Si4 Si5 C13 86.8(2) . .
C11 Si4 Si5 C13 -22.6(3) . .
Ge3 Si4 Si5 C13 -146.24(18) . .
C10 Si4 Si5 Ge1 -145.87(17) . .
C11 Si4 Si5 Ge1 104.8(2) . .
Ge3 Si4 Si5 Ge1 -18.87(8) . .
Si6 Ge1 Si5 C12 138.10(16) . .
Ge1 Ge1 Si5 C12 8.04(17) 2 .
Ge2 Ge1 Si5 C12 -85.26(16) . .
Si6 Ge1 Si5 C13 20.44(19) . .
Ge1 Ge1 Si5 C13 -109.62(18) 2 .
Ge2 Ge1 Si5 C13 157.08(18) . .
Si6 Ge1 Si5 Si4 -101.94(7) . .
Ge1 Ge1 Si5 Si4 128.00(5) 2 .
Ge2 Ge1 Si5 Si4 34.70(7) . .
Si5 Ge1 Si6 C14 133.58(18) . .
Ge1 Ge1 Si6 C14 -101.87(18) 2 .
Ge2 Ge1 Si6 C14 10.36(19) . .
Si5 Ge1 Si6 C15 -103.5(2) . .
Ge1 Ge1 Si6 C15 21.0(2) 2 .
Ge2 Ge1 Si6 C15 133.27(19) . .
Si5 Ge1 Si6 C16 12.9(2) . .
Ge1 Ge1 Si6 C16 137.5(2) 2 .
Ge2 Ge1 Si6 C16 -110.3(2) . .
